data_7152740
loop_
_publ_author_name
'Standen, Patricia E.'
'Dodia, Dharati'
'Elsegood, Mark R. J.'
'Teat, Simon J.'
'Kimber, Marc C.'

_publ_section_title
;
 The stereochemical outcome of allyl magnesium and indium additions to
 5-substituted norbornen-7-ones and its application to cis fused
 carbocycle formation via ring rearrangement metathesis.
;
_journal_issue 43
_journal_name_full 'Organic &amp; biomolecular chemistry'
_journal_page_first 8669
_journal_page_last 8676
_journal_paper_doi 10.1039/c2ob26784e
_journal_volume 10
_journal_year 2012
_chemical_formula_moiety 'C11 H16 O2'
_chemical_formula_sum 'C11 H16 O2'
_chemical_formula_weight 180.24
_chemical_name_systematic
;
?
;
_space_group_IT_number 14
_symmetry_cell_setting monoclinic
_symmetry_space_group_name_Hall '-P 2yn'
_symmetry_space_group_name_H-M 'P 1 21/n 1'
_atom_sites_solution_hydrogens geom
_atom_sites_solution_primary direct
_atom_sites_solution_secondary 'all non-H atoms found by direct methods'
_audit_creation_method SHELXL-97
_cell_angle_alpha 90.00
_cell_angle_beta 107.7750(18)
_cell_angle_gamma 90.00
_cell_formula_units_Z 4
_cell_length_a 11.3188(14)
_cell_length_b 7.8255(10)
_cell_length_c 11.8409(15)
_cell_measurement_reflns_used 6497
_cell_measurement_temperature 150(2)
_cell_measurement_theta_max 33.60
_cell_measurement_theta_min 3.46
_cell_volume 998.7(2)
_computing_cell_refinement 'Bruker SAINT'
_computing_data_collection 'Bruker APEX 2'
_computing_data_reduction 'Bruker SAINT'
_computing_molecular_graphics 'Bruker SHELXTL'
_computing_publication_material 'Bruker SHELXTL and local programs'
_computing_structure_refinement 'SHELXL-97 (Sheldrick, 2008)'
_computing_structure_solution 'SHELXS-97 (Sheldrick, 2008)'
_diffrn_ambient_temperature 150(2)
_diffrn_measured_fraction_theta_full 0.992
_diffrn_measured_fraction_theta_max 0.992
_diffrn_measurement_device_type 'Bruker APEX 2 CCD diffractometer'
_diffrn_measurement_method '\w rotation with narrow frames'
_diffrn_radiation_monochromator 'silicon 111'
_diffrn_radiation_source 'Beam line 11.3.1 at the ALS'
_diffrn_radiation_type synchrotron
_diffrn_radiation_wavelength 0.7749
_diffrn_reflns_av_R_equivalents 0.0311
_diffrn_reflns_av_sigmaI/netI 0.0241
_diffrn_reflns_limit_h_max 16
_diffrn_reflns_limit_h_min -16
_diffrn_reflns_limit_k_max 11
_diffrn_reflns_limit_k_min -11
_diffrn_reflns_limit_l_max 16
_diffrn_reflns_limit_l_min -16
_diffrn_reflns_number 14038
_diffrn_reflns_theta_full 33.62
_diffrn_reflns_theta_max 33.62
_diffrn_reflns_theta_min 3.46
_diffrn_standards_decay_% 0
_diffrn_standards_number 0
_exptl_absorpt_coefficient_mu 0.081
_exptl_absorpt_correction_T_max 0.994
_exptl_absorpt_correction_T_min 0.984
_exptl_absorpt_correction_type multi-scan
_exptl_absorpt_process_details 'SADABS v2008/1, Sheldrick, G.M., (2008)'
_exptl_crystal_colour colourless
_exptl_crystal_density_diffrn 1.199
_exptl_crystal_density_method 'not measured'
_exptl_crystal_description tablet
_exptl_crystal_F_000 392
_exptl_crystal_size_max 0.20
_exptl_crystal_size_mid 0.20
_exptl_crystal_size_min 0.08
_refine_diff_density_max 0.328
_refine_diff_density_min -0.185
_refine_diff_density_rms 0.037
_refine_ls_extinction_method none
_refine_ls_goodness_of_fit_ref 1.045
_refine_ls_hydrogen_treatment constr
_refine_ls_matrix_type full
_refine_ls_number_parameters 120
_refine_ls_number_reflns 3034
_refine_ls_number_restraints 0
_refine_ls_restrained_S_all 1.045
_refine_ls_R_factor_all 0.0441
_refine_ls_R_factor_gt 0.0391
_refine_ls_shift/su_max 0.000
_refine_ls_shift/su_mean 0.000
_refine_ls_structure_factor_coef Fsqd
_refine_ls_weighting_details 'calc w=1/[\s^2^(Fo^2^)+(0.0621P)^2^+0.1811P] where P=(Fo^2^+2Fc^2^)/3'
_refine_ls_weighting_scheme calc
_refine_ls_wR_factor_gt 0.1093
_refine_ls_wR_factor_ref 0.1141
_reflns_number_gt 2659
_reflns_number_total 3034
_reflns_threshold_expression I>2\s(I)
_cod_data_source_file c2ob26784e.txt
_cod_data_source_block ?
_cod_original_sg_symbol_H-M P2(1)/n
_cod_database_code 7152740

loop_
_symmetry_equiv_pos_as_xyz
'x, y, z'
'-x+1/2, y+1/2, -z+1/2'
'-x, -y, -z'
'x-1/2, -y-1/2, z-1/2'

loop_
_atom_site_label
_atom_site_type_symbol
_atom_site_fract_x
_atom_site_fract_y
_atom_site_fract_z
_atom_site_U_iso_or_equiv
_atom_site_adp_type
_atom_site_occupancy
_atom_site_symmetry_multiplicity
_atom_site_calc_flag
_atom_site_refinement_flags
O1 O 0.37404(5) 0.04096(7) 0.79369(5) 0.02265(14) Uani 1 1 d .
H1 H 0.3576 -0.0546 0.8175 0.034 Uiso 1 1 calc R
C1 C 0.49572(7) 0.03635(10) 0.78060(7) 0.02147(16) Uani 1 1 d .
C2 C 0.51887(8) 0.20243(11) 0.71900(7) 0.02679(18) Uani 1 1 d .
H2A H 0.4682 0.2167 0.6341 0.032 Uiso 1 1 calc R
C3 C 0.65772(9) 0.19017(14) 0.74291(9) 0.0338(2) Uani 1 1 d .
H3 H 0.7026 0.2277 0.6915 0.041 Uiso 1 1 calc R
C4 C 0.70616(8) 0.11714(12) 0.84910(8) 0.03000(19) Uani 1 1 d .
H4 H 0.7915 0.0938 0.8869 0.036 Uiso 1 1 calc R
C5 C 0.60027(7) 0.07841(10) 0.89816(7) 0.02227(16) Uani 1 1 d .
H5 H 0.6169 -0.0114 0.9612 0.027 Uiso 1 1 calc R
C6 C 0.55306(8) 0.25416(10) 0.93041(7) 0.02337(17) Uani 1 1 d .
H6 H 0.4835 0.2333 0.9643 0.028 Uiso 1 1 calc R
C7 C 0.50013(9) 0.34099(11) 0.80680(8) 0.02870(19) Uani 1 1 d .
H7A H 0.5464 0.4467 0.8020 0.034 Uiso 1 1 calc R
H7B H 0.4112 0.3692 0.7902 0.034 Uiso 1 1 calc R
C8 C 0.51324(8) -0.13361(11) 0.72280(8) 0.02805(19) Uani 1 1 d .
H8A H 0.5981 -0.1374 0.7156 0.034 Uiso 1 1 calc R
H8B H 0.5055 -0.2289 0.7751 0.034 Uiso 1 1 calc R
C9 C 0.42127(9) -0.15931(12) 0.60253(8) 0.02950(19) Uani 1 1 d .
H9 H 0.4232 -0.0807 0.5420 0.035 Uiso 1 1 calc R
C10 C 0.33824(12) -0.28210(16) 0.57436(10) 0.0449(3) Uani 1 1 d .
H10A H 0.3334 -0.3632 0.6324 0.054 Uiso 1 1 calc R
H10B H 0.2831 -0.2897 0.4959 0.054 Uiso 1 1 calc R
C11 C 0.65197(8) 0.36001(11) 1.01765(8) 0.02695(18) Uani 1 1 d .
H11A H 0.7229 0.3785 0.9866 0.032 Uiso 1 1 calc R
H11B H 0.6177 0.4729 1.0288 0.032 Uiso 1 1 calc R
O2 O 0.69274(7) 0.27124(9) 1.12852(6) 0.03243(17) Uani 1 1 d .
H2 H 0.7446 0.3316 1.1785 0.049 Uiso 1 1 calc R

loop_
_atom_site_aniso_label
_atom_site_aniso_U_11
_atom_site_aniso_U_22
_atom_site_aniso_U_33
_atom_site_aniso_U_23
_atom_site_aniso_U_13
_atom_site_aniso_U_12
O1 0.0195(3) 0.0202(3) 0.0244(3) 0.0010(2) 0.0010(2) 0.00089(19)
C1 0.0197(3) 0.0198(3) 0.0212(3) -0.0006(3) 0.0008(3) 0.0006(3)
C2 0.0294(4) 0.0253(4) 0.0212(3) 0.0020(3) 0.0010(3) -0.0038(3)
C3 0.0314(4) 0.0384(5) 0.0314(4) -0.0020(4) 0.0092(4) -0.0102(4)
C4 0.0221(4) 0.0313(4) 0.0336(4) -0.0041(3) 0.0041(3) -0.0030(3)
C5 0.0202(3) 0.0194(3) 0.0225(3) 0.0006(3) -0.0005(3) 0.0005(3)
C6 0.0241(4) 0.0182(3) 0.0222(4) -0.0008(3) -0.0012(3) -0.0004(3)
C7 0.0337(4) 0.0184(4) 0.0258(4) 0.0023(3) -0.0032(3) -0.0003(3)
C8 0.0252(4) 0.0243(4) 0.0307(4) -0.0064(3) 0.0026(3) 0.0016(3)
C9 0.0337(4) 0.0288(4) 0.0258(4) -0.0057(3) 0.0088(3) -0.0061(3)
C10 0.0550(7) 0.0483(6) 0.0291(5) -0.0083(4) 0.0092(4) -0.0262(5)
C11 0.0293(4) 0.0210(4) 0.0242(4) -0.0007(3) -0.0014(3) -0.0036(3)
O2 0.0341(3) 0.0292(3) 0.0238(3) 0.0010(2) -0.0062(2) -0.0100(3)

loop_
_atom_type_symbol
_atom_type_description
_atom_type_scat_dispersion_real
_atom_type_scat_dispersion_imag
_atom_type_scat_source
C C 0.0033 0.0016 'International Tables Vol C Tables 4.2.6.8 and 6.1.1.4'
H H 0.0000 0.0000 'International Tables Vol C Tables 4.2.6.8 and 6.1.1.4'
O O 0.0106 0.0060 'International Tables Vol C Tables 4.2.6.8 and 6.1.1.4'

loop_
_geom_angle_atom_site_label_1
_geom_angle_atom_site_label_2
_geom_angle_atom_site_label_3
_geom_angle
O1 C1 C8 109.22(6)
O1 C1 C2 109.62(6)
C8 C1 C2 116.91(7)
O1 C1 C5 112.96(6)
C8 C1 C5 114.44(6)
C2 C1 C5 92.96(6)
C3 C2 C1 100.01(7)
C3 C2 C7 105.32(7)
C1 C2 C7 101.07(7)
C4 C3 C2 107.91(8)
C3 C4 C5 107.52(8)
C4 C5 C1 99.98(7)
C4 C5 C6 106.69(7)
C1 C5 C6 100.39(6)
C11 C6 C7 113.19(7)
C11 C6 C5 114.22(7)
C7 C6 C5 102.49(6)
C6 C7 C2 103.37(6)
C9 C8 C1 113.13(7)
C10 C9 C8 125.08(9)
O2 C11 C6 108.90(7)

loop_
_geom_bond_atom_site_label_1
_geom_bond_atom_site_label_2
_geom_bond_distance
O1 C1 1.4326(10)
C1 C8 1.5361(11)
C1 C2 1.5513(11)
C1 C5 1.5623(11)
C2 C3 1.5124(13)
C2 C7 1.5609(13)
C3 C4 1.3369(14)
C4 C5 1.5137(12)
C5 C6 1.5644(11)
C6 C11 1.5168(11)
C6 C7 1.5581(12)
C8 C9 1.4990(13)
C9 C10 1.3139(14)
C11 O2 1.4314(10)

loop_
_geom_hbond_atom_site_label_D
_geom_hbond_atom_site_label_H
_geom_hbond_atom_site_label_A
_geom_hbond_distance_DH
_geom_hbond_distance_HA
_geom_hbond_distance_DA
_geom_hbond_angle_DHA
_geom_hbond_site_symmetry_A
O1 H1 O2 0.84 1.96 2.7953(9) 176.0 3_657
O2 H2 O1 0.84 1.94 2.7831(9) 175.7 4_666

loop_
_geom_torsion_atom_site_label_1
_geom_torsion_atom_site_label_2
_geom_torsion_atom_site_label_3
_geom_torsion_atom_site_label_4
_geom_torsion
O1 C1 C2 C3 166.31(7)
C8 C1 C2 C3 -68.74(8)
C5 C1 C2 C3 50.65(7)
O1 C1 C2 C7 58.38(8)
C8 C1 C2 C7 -176.68(7)
C5 C1 C2 C7 -57.28(7)
C1 C2 C3 C4 -34.29(10)
C7 C2 C3 C4 70.22(10)
C2 C3 C4 C5 0.22(11)
C3 C4 C5 C1 33.65(9)
C3 C4 C5 C6 -70.48(9)
O1 C1 C5 C4 -163.36(7)
C8 C1 C5 C4 70.83(8)
C2 C1 C5 C4 -50.59(7)
O1 C1 C5 C6 -54.17(8)
C8 C1 C5 C6 -179.98(7)
C2 C1 C5 C6 58.60(7)
C4 C5 C6 C11 -57.29(9)
C1 C5 C6 C11 -161.12(7)
C4 C5 C6 C7 65.52(8)
C1 C5 C6 C7 -38.30(8)
C11 C6 C7 C2 125.54(8)
C5 C6 C7 C2 2.03(8)
C3 C2 C7 C6 -68.48(8)
C1 C2 C7 C6 35.25(8)
O1 C1 C8 C9 59.95(9)
C2 C1 C8 C9 -65.20(10)
C5 C1 C8 C9 -172.31(7)
C1 C8 C9 C10 -116.93(12)
C7 C6 C11 O2 178.91(7)
C5 C6 C11 O2 -64.30(10)
